data_4330858
loop_
_publ_author_name
'Robert P. Davies'
'Laura Patel'
'Andrew J. P. White'

_publ_section_title
;
 Preparations of Metal Trichalcogenophosphonates from Organophosphonate
 Esters
;
_journal_name_full 'Inorganic Chemistry'
_journal_page_first 11594
_journal_page_last 11601
_journal_paper_doi 10.1021/ic301504p
_journal_volume 51
_journal_year 2012
_chemical_formula_moiety 'C24 H62 Li4 N6 P2 S6'
_chemical_formula_sum 'C24 H62 Li4 N6 P2 S6'
_chemical_formula_weight 716.86
_chemical_name_systematic
; 
 ? 
;
_space_group_IT_number 2
_symmetry_cell_setting triclinic
_symmetry_space_group_name_Hall '-P 1'
_symmetry_space_group_name_H-M 'P -1'
_atom_sites_solution_hydrogens geom
_atom_sites_solution_primary direct
_atom_sites_solution_secondary difmap
_audit_creation_method SHELXL-97
_cell_angle_alpha 117.717(5)
_cell_angle_beta 105.696(5)
_cell_angle_gamma 95.638(4)
_cell_formula_units_Z 1
_cell_length_a 10.5462(5)
_cell_length_b 10.7732(5)
_cell_length_c 10.9125(6)
_cell_measurement_reflns_used 4351
_cell_measurement_temperature 173(2)
_cell_measurement_theta_max 30.3663
_cell_measurement_theta_min 2.6028
_cell_volume 1019.47(11)
_computing_cell_refinement 'CrysAlis RED, Oxford Diffraction Ltd'
_computing_data_collection 'CrysAlis CCD, Oxford Diffraction Ltd'
_computing_data_reduction 'CrysAlis RED, Oxford Diffraction Ltd'
_computing_molecular_graphics 'Bruker SHELXTL'
_computing_publication_material 'Bruker SHELXTL'
_computing_structure_refinement 'SHELXL-97 (Sheldrick, 1997)'
_computing_structure_solution 'SHELXS-97 (Sheldrick, 1990)'
_diffrn_ambient_temperature 173(2)
_diffrn_detector_area_resol_mean 15.9832
_diffrn_measured_fraction_theta_full 0.990
_diffrn_measured_fraction_theta_max 0.869
_diffrn_measurement_device_type 'OD Xcalibur 3'
_diffrn_measurement_method 'omega scans'
_diffrn_radiation_monochromator graphite
_diffrn_radiation_source 'Enhance (Mo) x-ray Source'
_diffrn_radiation_type MoK\a
_diffrn_radiation_wavelength 0.71073
_diffrn_reflns_av_R_equivalents 0.0167
_diffrn_reflns_av_sigmaI/netI 0.0459
_diffrn_reflns_limit_h_max 10
_diffrn_reflns_limit_h_min -14
_diffrn_reflns_limit_k_max 13
_diffrn_reflns_limit_k_min -14
_diffrn_reflns_limit_l_max 14
_diffrn_reflns_limit_l_min -14
_diffrn_reflns_number 7877
_diffrn_reflns_theta_full 28.00
_diffrn_reflns_theta_max 30.45
_diffrn_reflns_theta_min 2.87
_diffrn_standards_number 0
_exptl_absorpt_coefficient_mu 0.437
_exptl_absorpt_correction_T_max 0.962
_exptl_absorpt_correction_T_min 0.899
_exptl_absorpt_correction_type analytical
_exptl_absorpt_process_details
; 
CrysAlisPro, Oxford Diffraction Ltd., 
Version 1.171.33.41 (release 06-05-2009 CrysAlis171 .NET) 
(compiled May  6 2009,17:20:42) 
Analytical numeric absorption correction using a multifaceted crystal 
model based on expressions derived by R.C. Clark & J.S. Reid. 
(Clark, R. C. & Reid, J. S. (1995). Acta Cryst. A51, 887-897) 
;
_exptl_crystal_colour Colourless
_exptl_crystal_density_diffrn 1.168
_exptl_crystal_description blocks
_exptl_crystal_F_000 386
_exptl_crystal_size_max 0.32
_exptl_crystal_size_mid 0.22
_exptl_crystal_size_min 0.09
_refine_diff_density_max 0.340
_refine_diff_density_min -0.222
_refine_diff_density_rms 0.047
_refine_ls_extinction_method none
_refine_ls_goodness_of_fit_ref 0.980
_refine_ls_hydrogen_treatment constr
_refine_ls_matrix_type full
_refine_ls_number_parameters 207
_refine_ls_number_reflns 5379
_refine_ls_number_restraints 46
_refine_ls_restrained_S_all 1.136
_refine_ls_R_factor_all 0.0496
_refine_ls_R_factor_gt 0.0345
_refine_ls_shift/su_max 0.000
_refine_ls_shift/su_mean 0.000
_refine_ls_structure_factor_coef Fsqd
_refine_ls_weighting_details 'calc w=1/[\s^2^(Fo^2^)+(0.0404P)^2^+0.0000P] where P=(Fo^2^+2Fc^2^)/3'
_refine_ls_weighting_scheme calc
_refine_ls_wR_factor_gt 0.0798
_refine_ls_wR_factor_ref 0.0827
_reflns_number_gt 4044
_reflns_number_total 5379
_reflns_threshold_expression >2sigma(I)
_cod_data_source_file ic301504p_si_003_3.cif
_cod_data_source_block 3
_cod_database_code 4330858

loop_
_symmetry_equiv_pos_as_xyz
'x, y, z'
'-x, -y, -z'

loop_
_atom_site_label
_atom_site_type_symbol
_atom_site_fract_x
_atom_site_fract_y
_atom_site_fract_z
_atom_site_U_iso_or_equiv
_atom_site_adp_type
_atom_site_occupancy
_atom_site_symmetry_multiplicity
_atom_site_calc_flag
_atom_site_refinement_flags
_atom_site_disorder_assembly
_atom_site_disorder_group
Li1 Li 0.3442(3) 0.5214(3) 0.6719(3) 0.0295(7) Uani 1 1 d . . .
Li2 Li 0.4223(3) 0.6807(3) 0.4657(3) 0.0303(7) Uani 1 1 d D . .
P1 P 0.29683(4) 0.36073(5) 0.27734(4) 0.02270(11) Uani 1 1 d . . .
S1 S 0.23032(4) 0.50157(5) 0.43409(4) 0.02606(11) Uani 1 1 d . A .
S2 S 0.41956(4) 0.47765(5) 0.23056(5) 0.02829(12) Uani 1 1 d . . .
S3 S 0.37266(5) 0.21426(5) 0.31856(5) 0.03286(13) Uani 1 1 d . . .
N1 N 0.22465(15) 0.36977(16) 0.69539(16) 0.0297(3) Uani 1 1 d . . .
C2 C 0.1501(2) 0.4549(2) 0.7844(2) 0.0451(5) Uani 1 1 d . . .
H2A H 0.1173 0.4044 0.8305 0.054 Uiso 1 1 calc R . .
H2B H 0.0695 0.4631 0.7195 0.054 Uiso 1 1 calc R . .
C3 C 0.2395(2) 0.6051(2) 0.9042(2) 0.0446(5) Uani 1 1 d . . .
H3A H 0.1855 0.6609 0.9610 0.054 Uiso 1 1 calc R . .
H3B H 0.3161 0.5969 0.9737 0.054 Uiso 1 1 calc R . .
N4 N 0.29405(16) 0.68369(16) 0.84312(16) 0.0333(4) Uani 1 1 d . . .
C5 C 0.1292(2) 0.2466(2) 0.5529(2) 0.0436(5) Uani 1 1 d . . .
H5A H 0.0768 0.1806 0.5709 0.065 Uiso 1 1 calc R . .
H5B H 0.1806 0.1944 0.4919 0.065 Uiso 1 1 calc R . .
H5C H 0.0666 0.2828 0.5011 0.065 Uiso 1 1 calc R . .
C6 C 0.3143(2) 0.3125(2) 0.7735(2) 0.0446(5) Uani 1 1 d . . .
H6A H 0.2586 0.2429 0.7846 0.067 Uiso 1 1 calc R . .
H6B H 0.3744 0.3928 0.8716 0.067 Uiso 1 1 calc R . .
H6C H 0.3697 0.2638 0.7161 0.067 Uiso 1 1 calc R . .
C7 C 0.4105(2) 0.8071(2) 0.9601(2) 0.0578(7) Uani 1 1 d . . .
H7A H 0.3793 0.8769 1.0346 0.087 Uiso 1 1 calc R . .
H7B H 0.4509 0.8545 0.9165 0.087 Uiso 1 1 calc R . .
H7C H 0.4791 0.7722 1.0071 0.087 Uiso 1 1 calc R . .
C8 C 0.1882(3) 0.7373(3) 0.7792(3) 0.0547(6) Uani 1 1 d . . .
H8A H 0.1656 0.8125 0.8587 0.082 Uiso 1 1 calc R . .
H8B H 0.1064 0.6568 0.7093 0.082 Uiso 1 1 calc R . .
H8C H 0.2218 0.7786 0.7271 0.082 Uiso 1 1 calc R . .
N9 N 0.3477(5) 0.8614(6) 0.4615(6) 0.0316(10) Uani 0.691(6) 1 d PD A 1
C10 C 0.4444(3) 1.0039(3) 0.5298(3) 0.0313(9) Uani 0.691(6) 1 d PD . 1
H10A H 0.4847 1.0448 0.6382 0.038 Uiso 0.691(6) 1 calc PR A 1
H10B H 0.3940 1.0708 0.5130 0.038 Uiso 0.691(6) 1 calc PR A 1
C11 C 0.2511(6) 0.8836(5) 0.5377(8) 0.079(2) Uani 0.691(6) 1 d PD A 1
H11A H 0.2120 0.9622 0.5370 0.119 Uiso 0.691(6) 1 calc PR A 1
H11B H 0.2981 0.9097 0.6404 0.119 Uiso 0.691(6) 1 calc PR A 1
H11C H 0.1779 0.7939 0.4872 0.119 Uiso 0.691(6) 1 calc PR A 1
C12 C 0.2732(4) 0.8034(5) 0.3025(5) 0.0698(15) Uani 0.691(6) 1 d PD A 1
H12A H 0.2373 0.8787 0.2895 0.105 Uiso 0.691(6) 1 calc PR A 1
H12B H 0.1975 0.7192 0.2643 0.105 Uiso 0.691(6) 1 calc PR A 1
H12C H 0.3354 0.7738 0.2481 0.105 Uiso 0.691(6) 1 calc PR A 1
N9' N 0.3497(14) 0.8382(13) 0.4325(13) 0.032(3) Uiso 0.309(6) 1 d PD A 2
C10' C 0.4369(5) 0.9527(6) 0.4295(7) 0.0264(17) Uiso 0.309(6) 1 d PD . 2
H10C H 0.3812 1.0163 0.4133 0.032 Uiso 0.309(6) 1 calc PR A 2
H10D H 0.4671 0.9059 0.3440 0.032 Uiso 0.309(6) 1 calc PR A 2
C11' C 0.2869(12) 0.9045(13) 0.5469(12) 0.057(3) Uiso 0.309(6) 1 d PD A 2
H11D H 0.2533 0.9842 0.5417 0.085 Uiso 0.309(6) 1 calc PR A 2
H11E H 0.3554 0.9422 0.6455 0.085 Uiso 0.309(6) 1 calc PR A 2
H11F H 0.2107 0.8307 0.5288 0.085 Uiso 0.309(6) 1 calc PR A 2
C12' C 0.2369(8) 0.7514(9) 0.2839(8) 0.039(2) Uiso 0.309(6) 1 d PD A 2
H12D H 0.1921 0.8170 0.2602 0.058 Uiso 0.309(6) 1 calc PR A 2
H12E H 0.1701 0.6833 0.2863 0.058 Uiso 0.309(6) 1 calc PR A 2
H12F H 0.2748 0.6970 0.2081 0.058 Uiso 0.309(6) 1 calc PR A 2
C13 C 0.14469(17) 0.25655(19) 0.10975(18) 0.0279(4) Uani 1 1 d . A .
H13A H 0.0746 0.2119 0.1325 0.033 Uiso 1 1 calc R . .
H13B H 0.1079 0.3241 0.0811 0.033 Uiso 1 1 calc R . .
C14 C 0.1684(2) 0.1377(2) -0.02133(18) 0.0358(5) Uani 1 1 d . . .
H14A H 0.1940 0.0631 0.0021 0.043 Uiso 1 1 calc R A .
H14B H 0.2458 0.1798 -0.0373 0.043 Uiso 1 1 calc R . .
C15 C 0.0429(2) 0.0650(2) -0.1642(2) 0.0452(6) Uani 1 1 d . A .
H15A H 0.0639 -0.0100 -0.2453 0.068 Uiso 1 1 calc R . .
H15B H 0.0178 0.1380 -0.1887 0.068 Uiso 1 1 calc R . .
H15C H -0.0333 0.0203 -0.1501 0.068 Uiso 1 1 calc R . .

loop_
_atom_site_aniso_label
_atom_site_aniso_U_11
_atom_site_aniso_U_22
_atom_site_aniso_U_33
_atom_site_aniso_U_23
_atom_site_aniso_U_13
_atom_site_aniso_U_12
Li1 0.0304(16) 0.0311(17) 0.0290(15) 0.0156(13) 0.0129(13) 0.0096(14)
Li2 0.0299(16) 0.0311(17) 0.0296(15) 0.0172(13) 0.0076(13) 0.0071(14)
P1 0.0199(2) 0.0237(2) 0.0217(2) 0.01084(17) 0.00561(17) 0.00423(18)
S1 0.0258(2) 0.0265(2) 0.0265(2) 0.01278(17) 0.01199(17) 0.00631(18)
S2 0.0237(2) 0.0332(3) 0.0272(2) 0.01509(19) 0.01031(17) 0.00354(19)
S3 0.0327(3) 0.0282(2) 0.0315(2) 0.01511(19) 0.00287(19) 0.0088(2)
N1 0.0292(8) 0.0274(8) 0.0319(8) 0.0154(6) 0.0106(6) 0.0046(7)
C2 0.0444(12) 0.0479(13) 0.0566(13) 0.0302(11) 0.0313(11) 0.0116(11)
C3 0.0533(14) 0.0460(13) 0.0392(11) 0.0183(10) 0.0278(10) 0.0189(11)
N4 0.0346(9) 0.0262(8) 0.0355(8) 0.0109(7) 0.0157(7) 0.0101(7)
C5 0.0412(12) 0.0351(11) 0.0438(11) 0.0198(9) 0.0059(9) -0.0049(10)
C6 0.0445(12) 0.0395(12) 0.0530(12) 0.0312(10) 0.0102(10) 0.0058(10)
C7 0.0500(14) 0.0347(12) 0.0546(14) -0.0008(10) 0.0187(11) 0.0004(11)
C8 0.0633(16) 0.0463(14) 0.0601(14) 0.0259(11) 0.0270(12) 0.0308(12)
N9 0.0259(16) 0.0246(19) 0.052(3) 0.026(2) 0.0139(18) 0.0076(15)
C10 0.0345(16) 0.0215(14) 0.0447(19) 0.0185(13) 0.0196(13) 0.0109(12)
C11 0.077(4) 0.040(2) 0.166(5) 0.061(3) 0.085(4) 0.036(2)
C12 0.045(2) 0.051(3) 0.078(3) 0.039(2) -0.032(2) -0.007(2)
C13 0.0206(8) 0.0299(9) 0.0278(9) 0.0142(7) 0.0032(7) 0.0043(7)
C14 0.0337(10) 0.0321(10) 0.0263(9) 0.0086(8) 0.0017(8) 0.0073(9)
C15 0.0400(12) 0.0401(12) 0.0312(10) 0.0112(9) -0.0049(9) 0.0006(10)

loop_
_atom_type_symbol
_atom_type_description
_atom_type_scat_dispersion_real
_atom_type_scat_dispersion_imag
_atom_type_scat_source
C C 0.0033 0.0016 'International Tables Vol C Tables 4.2.6.8 and 6.1.1.4'
H H 0.0000 0.0000 'International Tables Vol C Tables 4.2.6.8 and 6.1.1.4'
Li Li -0.0003 0.0001 'International Tables Vol C Tables 4.2.6.8 and 6.1.1.4'
N N 0.0061 0.0033 'International Tables Vol C Tables 4.2.6.8 and 6.1.1.4'
P P 0.1023 0.0942 'International Tables Vol C Tables 4.2.6.8 and 6.1.1.4'
S S 0.1246 0.1234 'International Tables Vol C Tables 4.2.6.8 and 6.1.1.4'

loop_
_geom_angle_atom_site_label_1
_geom_angle_atom_site_label_2
_geom_angle_atom_site_label_3
_geom_angle
_geom_angle_site_symmetry_1
_geom_angle_site_symmetry_3
N1 Li1 N4 86.08(13) . .
N1 Li1 S2 106.82(13) . 2_666
N4 Li1 S2 109.51(12) . 2_666
N1 Li1 S1 109.98(13) . .
N4 Li1 S1 111.00(13) . .
S2 Li1 S1 126.06(13) 2_666 .
N9' Li2 S3 111.6(3) . 2_666
N9 Li2 S3 106.73(18) . 2_666
N9' Li2 S2 110.6(3) . .
N9 Li2 S2 118.2(2) . .
S3 Li2 S2 118.64(13) 2_666 .
N9' Li2 S1 109.7(4) . .
N9 Li2 S1 108.64(17) . .
S3 Li2 S1 119.59(12) 2_666 .
S2 Li2 S1 83.80(9) . .
C13 P1 S3 106.01(6) . .
C13 P1 S2 105.46(6) . .
S3 P1 S2 115.50(3) . .
C13 P1 S1 105.03(6) . .
S3 P1 S1 115.40(3) . .
S2 P1 S1 108.40(3) . .
P1 S1 Li1 109.83(8) . .
P1 S1 Li2 81.83(7) . .
Li1 S1 Li2 94.04(10) . .
P1 S2 Li1 110.52(8) . 2_666
P1 S2 Li2 82.28(8) . .
Li1 S2 Li2 95.19(10) 2_666 .
P1 S3 Li2 114.01(8) . 2_666
C2 N1 C5 110.50(16) . .
C2 N1 C6 110.90(16) . .
C5 N1 C6 108.48(15) . .
C2 N1 Li1 103.95(14) . .
C5 N1 Li1 113.24(14) . .
C6 N1 Li1 109.76(14) . .
N1 C2 C3 111.15(17) . .
N4 C3 C2 111.95(16) . .
C3 N4 C8 110.03(18) . .
C3 N4 C7 110.11(16) . .
C8 N4 C7 109.30(17) . .
C3 N4 Li1 103.16(14) . .
C8 N4 Li1 109.73(14) . .
C7 N4 Li1 114.36(15) . .
C11 N9 C10 106.9(4) . .
C11 N9 C12 109.2(5) . .
C10 N9 C12 111.0(4) . .
C11 N9 Li2 105.7(3) . .
C10 N9 Li2 119.9(3) . .
C12 N9 Li2 103.7(3) . .
N9 C10 C10 113.0(3) . 2_676
C10' N9' C11' 110.6(9) . .
C10' N9' C12' 107.2(9) . .
C11' N9' C12' 108.0(10) . .
C10' N9' Li2 122.7(9) . .
C11' N9' Li2 104.3(9) . .
C12' N9' Li2 103.2(7) . .
N9' C10' C10' 114.4(7) . 2_676
C14 C13 P1 114.43(12) . .
C13 C14 C15 112.78(16) . .

loop_
_geom_bond_atom_site_label_1
_geom_bond_atom_site_label_2
_geom_bond_distance
_geom_bond_site_symmetry_2
Li1 N1 2.117(3) .
Li1 N4 2.123(3) .
Li1 S2 2.427(3) 2_666
Li1 S1 2.444(3) .
Li2 N9' 2.067(16) .
Li2 N9 2.185(6) .
Li2 S3 2.405(3) 2_666
Li2 S2 2.469(3) .
Li2 S1 2.486(3) .
P1 C13 1.8242(16) .
P1 S3 2.0113(6) .
P1 S2 2.0391(6) .
P1 S1 2.0406(6) .
S2 Li1 2.427(3) 2_666
S3 Li2 2.405(3) 2_666
N1 C2 1.459(3) .
N1 C5 1.471(2) .
N1 C6 1.472(2) .
C2 C3 1.511(3) .
C3 N4 1.459(3) .
N4 C8 1.465(2) .
N4 C7 1.469(2) .
N9 C11 1.452(6) .
N9 C10 1.473(5) .
N9 C12 1.475(6) .
C10 C10 1.478(5) 2_676
N9' C10' 1.483(12) .
N9' C11' 1.490(12) .
N9' C12' 1.499(12) .
C10' C10' 1.531(10) 2_676
C13 C14 1.517(2) .
C14 C15 1.530(2) .
